data_4021867
loop_
_publ_author_name
'Scott E. Denmark'
'Justin I. Montgomery'

_publ_contact_author
; 
Scott E. Denmark 
University of Illinois 
Department of Chemistry, Box 18-5 
600 South Mathews Avenue 
Urbana, Illinois  61801 
USA 
;
_publ_contact_author_email srwilson@uiuc.edu
_publ_contact_author_fax '1  217 244 8068'
_publ_contact_author_phone '1  217 244 1708'
_publ_section_title
;
 A General Synthesis of N-Vinyl Nitrones
;
_journal_name_full 'Journal of Organic Chemistry'
_journal_page_first 6211
_journal_page_last 6220
_journal_paper_doi 10.1021/jo060975n
_journal_volume 71
_journal_year 2006
_chemical_formula_moiety 'C16 H15 N O'
_chemical_formula_sum 'C16 H15 N O'
_chemical_formula_weight 237.29
_chemical_name_systematic
; 
? 
;
_space_group_IT_number 14
_symmetry_cell_setting monoclinic
_symmetry_space_group_name_Hall '-P 2ybc'
_symmetry_space_group_name_H-M 'P 1 21/c 1'
_atom_sites_solution_hydrogens geom
_atom_sites_solution_primary direct
_atom_sites_solution_secondary difmap
_audit_creation_method SHELXL-97
_audit_update_record
; 
2002-09-21   text and data added, srw 
;
_cell_angle_alpha 90.00
_cell_angle_beta 110.783(6)
_cell_angle_gamma 90.00
_cell_formula_units_Z 4
_cell_length_a 9.166(3)
_cell_length_b 15.547(5)
_cell_length_c 10.174(4)
_cell_measurement_reflns_used 951
_cell_measurement_temperature 193(2)
_cell_measurement_theta_max 23.7
_cell_measurement_theta_min 2.4
_cell_volume 1355.6(8)
_computing_cell_refinement 'SAINT V6 (Bruker, 2001)'
_computing_data_collection 'SMART V5 (Bruker, 2001)'
_computing_data_reduction 'SAINT V6 (Bruker, 2001)'
_computing_molecular_graphics 'SHELXTL V6 (Bruker, 2001)'
_computing_publication_material 'CIFTAB (Sheldrick, 2001)'
_computing_structure_refinement 'SHELXTL V6 (Bruker, 2001)'
_computing_structure_solution 'SHELXTL V6 (Bruker, 2001)'
_diffrn_ambient_temperature 193(2)
_diffrn_measured_fraction_theta_full 0.999
_diffrn_measured_fraction_theta_max 0.999
_diffrn_measurement_device 'Siemens Platform/CCD'
_diffrn_measurement_method 'profile data from \w scans'
_diffrn_radiation_monochromator graphite
_diffrn_radiation_source 'normal-focus sealed tube'
_diffrn_radiation_type MoK\a
_diffrn_radiation_wavelength 0.71073
_diffrn_radiation_wavelength_id p34ta
_diffrn_reflns_av_R_equivalents 0.0578
_diffrn_reflns_av_sigmaI/netI 0.0376
_diffrn_reflns_limit_h_max 11
_diffrn_reflns_limit_h_min -11
_diffrn_reflns_limit_k_max 18
_diffrn_reflns_limit_k_min -18
_diffrn_reflns_limit_l_max 12
_diffrn_reflns_limit_l_min -12
_diffrn_reflns_number 14136
_diffrn_reflns_theta_full 25.38
_diffrn_reflns_theta_max 25.38
_diffrn_reflns_theta_min 2.38
_diffrn_standards_decay_% 2.1
_diffrn_standards_interval_time 489
_diffrn_standards_number 52
_exptl_absorpt_coefficient_mu 0.072
_exptl_absorpt_correction_T_max 0.9907
_exptl_absorpt_correction_T_min 0.9675
_exptl_absorpt_correction_type integration
_exptl_absorpt_process_details '(Bruker, 2000)'
_exptl_crystal_colour colorless
_exptl_crystal_density_diffrn 1.163
_exptl_crystal_density_meas ?
_exptl_crystal_description columnar
_exptl_crystal_F_000 504
_exptl_crystal_id p34ta
_exptl_crystal_preparation
; 
The data crystal was mounted using oil (Parantone-N, Exxon) to a 
0.5 mm cryo-loop (Hampton research) with the (0 0 1) scattering planes 
roughly normal to the spindle axis. 
;
_exptl_crystal_size_max 0.58
_exptl_crystal_size_mid 0.14
_exptl_crystal_size_min 0.14
_refine_diff_density_max 0.140
_refine_diff_density_min -0.186
_refine_diff_density_rms 0.030
_refine_ls_extinction_method none
_refine_ls_goodness_of_fit_ref 1.022
_refine_ls_hydrogen_treatment refall
_refine_ls_matrix_type full
_refine_ls_number_parameters 223
_refine_ls_number_reflns 2486
_refine_ls_number_restraints 0
_refine_ls_restrained_S_all 1.022
_refine_ls_R_factor_all 0.0676
_refine_ls_R_factor_gt 0.0407
_refine_ls_shift/su_max 0.000
_refine_ls_shift/su_mean 0.000
_refine_ls_structure_factor_coef Fsqd
_refine_ls_weighting_details 'calc w=1/[\s^2^(Fo^2^)+(0.0540P)^2^+0.0000P] where P=(Fo^2^+2Fc^2^)/3'
_refine_ls_weighting_scheme calc
_refine_ls_wR_factor_gt 0.0890
_refine_ls_wR_factor_ref 0.0969
_reflns_number_gt 1758
_reflns_number_total 2486
_reflns_threshold_expression >2sigma(I)
_cod_data_source_file jo060975nrom20060510_010518.cif
_cod_depositor_comments
;
The following automatic conversions were performed:
'_symmetry_cell_setting' value 'Monoclinic' changed to 'monoclinic'
according to '/home/saulius/struct/CIF-dictionaries/cif_core.dic'
dictionary named 'cif_core.dic' version 2.4.1 from 2010-06-29.

Automatic conversion script
Id: cif_fix_enum 1527 2010-12-29 10:47:43Z saulius 
;
_cod_original_sg_symbol_Hall '-P 2ybc '
_cod_original_sg_symbol_H-M 'P 21/c  '
_cod_database_code 4021867

loop_
_symmetry_equiv_pos_as_xyz
'x, y, z'
'-x, y+1/2, -z+1/2'
'-x, -y, -z'
'x, -y-1/2, z-1/2'

loop_
_atom_site_label
_atom_site_type_symbol
_atom_site_fract_x
_atom_site_fract_y
_atom_site_fract_z
_atom_site_U_iso_or_equiv
_atom_site_adp_type
_atom_site_occupancy
_atom_site_symmetry_multiplicity
_atom_site_calc_flag
C1 C 0.27624(16) 0.06896(10) 0.25989(15) 0.0458(4) Uani 1 1 d
H1 H 0.2710(15) 0.1091(9) 0.1870(15) 0.053(4) Uiso 1 1 d
C2 C 0.27890(18) -0.01917(10) 0.24089(16) 0.0529(4) Uani 1 1 d
H2 H 0.2681(17) -0.0420(9) 0.1476(16) 0.058(4) Uiso 1 1 d
C3 C 0.28959(19) -0.07482(10) 0.34899(17) 0.0557(4) Uani 1 1 d
H3 H 0.2930(16) -0.1341(10) 0.3316(15) 0.058(4) Uiso 1 1 d
C4 C 0.2978(2) -0.04282(10) 0.47729(18) 0.0610(5) Uani 1 1 d
H4 H 0.3054(17) -0.0828(10) 0.5496(16) 0.062(4) Uiso 1 1 d
C5 C 0.29576(19) 0.04441(10) 0.49833(16) 0.0549(4) Uani 1 1 d
H5 H 0.3033(16) 0.0666(9) 0.5889(16) 0.057(4) Uiso 1 1 d
C6 C 0.28536(15) 0.10223(8) 0.39011(14) 0.0418(3) Uani 1 1 d
C7 C 0.28602(16) 0.19270(9) 0.42320(15) 0.0427(4) Uani 1 1 d
H7 H 0.2939(15) 0.2087(9) 0.5172(15) 0.049(4) Uiso 1 1 d
C8 C 0.27153(17) 0.34502(8) 0.38937(15) 0.0450(4) Uani 1 1 d
C9 C 0.40294(18) 0.38399(9) 0.46635(15) 0.0448(4) Uani 1 1 d
H9 H 0.3934(14) 0.4424(9) 0.5025(13) 0.048(4) Uiso 1 1 d
C10 C 0.56535(16) 0.35362(8) 0.51109(14) 0.0434(4) Uani 1 1 d
C11 C 0.61959(19) 0.29631(9) 0.43291(17) 0.0492(4) Uani 1 1 d
H11 H 0.5474(17) 0.2714(9) 0.3448(15) 0.054(4) Uiso 1 1 d
C12 C 0.7764(2) 0.27468(10) 0.4779(2) 0.0593(5) Uani 1 1 d
H12 H 0.8115(17) 0.2352(10) 0.4164(16) 0.063(5) Uiso 1 1 d
C13 C 0.8816(2) 0.30953(11) 0.5995(2) 0.0670(5) Uani 1 1 d
H13 H 0.991(2) 0.2945(11) 0.6281(18) 0.077(5) Uiso 1 1 d
C14 C 0.8298(2) 0.36644(12) 0.6772(2) 0.0694(5) Uani 1 1 d
H14 H 0.905(2) 0.3934(11) 0.7669(19) 0.083(5) Uiso 1 1 d
C15 C 0.6736(2) 0.38831(11) 0.63323(17) 0.0569(4) Uani 1 1 d
H15 H 0.6386(18) 0.4295(10) 0.6887(17) 0.066(5) Uiso 1 1 d
C16 C 0.1115(2) 0.38239(13) 0.3432(2) 0.0658(5) Uani 1 1 d
H16A H 0.048(2) 0.3498(11) 0.3830(18) 0.080(6) Uiso 1 1 d
H16B H 0.068(2) 0.3841(12) 0.235(2) 0.095(6) Uiso 1 1 d
H16C H 0.1141(19) 0.4434(12) 0.3725(17) 0.076(5) Uiso 1 1 d
N1 N 0.27431(13) 0.25746(7) 0.33837(11) 0.0420(3) Uani 1 1 d
O1 O 0.25855(12) 0.25211(6) 0.20600(10) 0.0534(3) Uani 1 1 d

loop_
_atom_site_aniso_label
_atom_site_aniso_U_11
_atom_site_aniso_U_22
_atom_site_aniso_U_33
_atom_site_aniso_U_23
_atom_site_aniso_U_13
_atom_site_aniso_U_12
C1 0.0555(10) 0.0436(9) 0.0411(8) -0.0002(7) 0.0207(7) -0.0018(7)
C2 0.0657(11) 0.0480(9) 0.0472(9) -0.0071(7) 0.0225(8) -0.0030(7)
C3 0.0666(11) 0.0408(9) 0.0590(11) -0.0026(8) 0.0212(8) -0.0070(8)
C4 0.0843(13) 0.0464(10) 0.0538(10) 0.0067(8) 0.0262(9) -0.0107(8)
C5 0.0748(12) 0.0519(10) 0.0406(9) -0.0006(7) 0.0238(8) -0.0103(8)
C6 0.0440(8) 0.0432(8) 0.0399(8) -0.0012(6) 0.0169(6) -0.0065(6)
C7 0.0512(9) 0.0452(9) 0.0356(8) -0.0029(6) 0.0202(7) -0.0062(6)
C8 0.0540(10) 0.0395(8) 0.0482(8) -0.0002(7) 0.0262(7) -0.0018(7)
C9 0.0588(10) 0.0340(8) 0.0483(8) -0.0010(6) 0.0271(7) -0.0029(7)
C10 0.0537(9) 0.0333(7) 0.0461(8) 0.0055(6) 0.0213(7) -0.0048(6)
C11 0.0536(10) 0.0378(8) 0.0598(10) 0.0014(7) 0.0246(8) -0.0064(7)
C12 0.0601(12) 0.0389(9) 0.0858(13) 0.0111(9) 0.0346(10) 0.0004(8)
C13 0.0521(12) 0.0556(11) 0.0866(14) 0.0248(10) 0.0165(10) 0.0010(9)
C14 0.0669(13) 0.0672(12) 0.0606(11) 0.0104(9) 0.0060(10) -0.0083(10)
C15 0.0672(12) 0.0510(10) 0.0494(10) 0.0012(8) 0.0168(9) -0.0055(8)
C16 0.0575(12) 0.0555(12) 0.0904(15) -0.0025(10) 0.0334(11) 0.0018(9)
N1 0.0478(7) 0.0444(7) 0.0376(7) -0.0026(5) 0.0197(5) -0.0057(5)
O1 0.0733(7) 0.0544(6) 0.0375(6) 0.0012(4) 0.0257(5) -0.0066(5)

loop_
_atom_type_symbol
_atom_type_description
_atom_type_scat_dispersion_real
_atom_type_scat_dispersion_imag
_atom_type_scat_source
C C 0.0033 0.0016 'International Tables Vol C Tables 4.2.6.8 and 6.1.1.4'
H H 0.0000 0.0000 'International Tables Vol C Tables 4.2.6.8 and 6.1.1.4'
N N 0.0061 0.0033 'International Tables Vol C Tables 4.2.6.8 and 6.1.1.4'
O O 0.0106 0.0060 'International Tables Vol C Tables 4.2.6.8 and 6.1.1.4'

loop_
_exptl_crystal_face_index_h
_exptl_crystal_face_index_k
_exptl_crystal_face_index_l
_exptl_crystal_face_perp_dist
1.00 0.00 0.00 0.0700
-1.00 0.00 0.00 0.0700
0.00 1.00 0.00 0.0700
0.00 -1.00 0.00 0.0700
0.00 0.00 1.00 0.2900
0.00 0.00 -1.00 0.2900

loop_
_geom_angle_atom_site_label_1
_geom_angle_atom_site_label_2
_geom_angle_atom_site_label_3
_geom_angle
C2 C1 C6 120.04(14)
C2 C1 H1 122.4(8)
C6 C1 H1 117.5(8)
C3 C2 C1 120.70(15)
C3 C2 H2 119.9(8)
C1 C2 H2 119.4(8)
C4 C3 C2 119.75(16)
C4 C3 H3 122.6(9)
C2 C3 H3 117.6(9)
C3 C4 C5 120.42(15)
C3 C4 H4 117.7(9)
C5 C4 H4 121.9(9)
C4 C5 C6 120.84(14)
C4 C5 H5 120.2(9)
C6 C5 H5 119.0(9)
C1 C6 C5 118.24(13)
C1 C6 C7 125.10(12)
C5 C6 C7 116.66(13)
N1 C7 C6 127.15(13)
N1 C7 H7 114.6(8)
C6 C7 H7 118.3(8)
C9 C8 N1 120.57(13)
C9 C8 C16 126.41(14)
N1 C8 C16 113.00(13)
C8 C9 C10 129.99(14)
C8 C9 H9 117.0(7)
C10 C9 H9 113.0(7)
C15 C10 C11 117.98(15)
C15 C10 C9 118.26(14)
C11 C10 C9 123.61(13)
C12 C11 C10 120.22(16)
C12 C11 H11 119.2(9)
C10 C11 H11 120.6(9)
C13 C12 C11 120.85(18)
C13 C12 H12 121.4(9)
C11 C12 H12 117.7(9)
C14 C13 C12 119.54(18)
C14 C13 H13 120.8(10)
C12 C13 H13 119.6(10)
C13 C14 C15 119.99(18)
C13 C14 H14 121.1(10)
C15 C14 H14 118.9(10)
C14 C15 C10 121.41(17)
C14 C15 H15 119.2(9)
C10 C15 H15 119.4(9)
C8 C16 H16A 109.5(10)
C8 C16 H16B 108.4(10)
H16A C16 H16B 113.5(15)
C8 C16 H16C 111.3(10)
H16A C16 H16C 109.3(14)
H16B C16 H16C 104.8(14)
O1 N1 C7 125.87(11)
O1 N1 C8 114.62(10)
C7 N1 C8 119.46(12)

loop_
_geom_bond_atom_site_label_1
_geom_bond_atom_site_label_2
_geom_bond_distance
C1 C2 1.385(2)
C1 C6 1.3970(19)
C1 H1 0.958(15)
C2 C3 1.375(2)
C2 H2 0.985(15)
C3 C4 1.374(2)
C3 H3 0.941(16)
C4 C5 1.374(2)
C4 H4 0.947(16)
C5 C6 1.3982(19)
C5 H5 0.964(14)
C6 C7 1.446(2)
C7 N1 1.3055(17)
C7 H7 0.966(14)
C8 C9 1.3274(19)
C8 N1 1.4601(18)
C8 C16 1.490(2)
C9 C10 1.472(2)
C9 H9 0.995(14)
C10 C15 1.395(2)
C10 C11 1.398(2)
C11 C12 1.387(2)
C11 H11 0.985(14)
C12 C13 1.381(2)
C12 H12 1.006(17)
C13 C14 1.379(3)
C13 H13 0.965(18)
C14 C15 1.383(2)
C14 H14 1.019(18)
C15 H15 0.979(16)
C16 H16A 0.960(19)
C16 H16B 1.03(2)
C16 H16C 0.993(18)
N1 O1 1.3052(14)

loop_
_geom_torsion_atom_site_label_1
_geom_torsion_atom_site_label_2
_geom_torsion_atom_site_label_3
_geom_torsion_atom_site_label_4
_geom_torsion
C6 C1 C2 C3 0.4(2)
C1 C2 C3 C4 0.0(2)
C2 C3 C4 C5 -0.1(3)
C3 C4 C5 C6 0.0(3)
C2 C1 C6 C5 -0.5(2)
C2 C1 C6 C7 179.03(13)
C4 C5 C6 C1 0.4(2)
C4 C5 C6 C7 -179.23(15)
C1 C6 C7 N1 1.9(2)
C5 C6 C7 N1 -178.50(14)
N1 C8 C9 C10 1.7(2)
C16 C8 C9 C10 -176.93(15)
C8 C9 C10 C15 -154.25(15)
C8 C9 C10 C11 30.3(2)
C15 C10 C11 C12 0.7(2)
C9 C10 C11 C12 176.10(13)
C10 C11 C12 C13 -0.4(2)
C11 C12 C13 C14 0.1(2)
C12 C13 C14 C15 -0.1(2)
C13 C14 C15 C10 0.3(2)
C11 C10 C15 C14 -0.6(2)
C9 C10 C15 C14 -176.30(14)
C6 C7 N1 O1 0.5(2)
C6 C7 N1 C8 177.78(13)
C9 C8 N1 O1 -102.62(15)
C16 C8 N1 O1 76.22(16)
C9 C8 N1 C7 79.81(17)
C16 C8 N1 C7 -101.36(16)

loop_
_cod_related_entry_id
_cod_related_entry_database
_cod_related_entry_code
1 ChemSpider 10024747
